data_4030946
loop_
_publ_author_name
'Jeannin, Olivier'
'Barri\`ere, Fr\'ed\'eric'
'Fourmigu\'e, Marc'

_publ_section_title
;
 Trifluoromethyl-substituted tetrathiafulvalenes.
;
_journal_name_full 'Beilstein journal of organic chemistry'
_journal_page_first 647
_journal_page_last 658
_journal_paper_doi 10.3762/bjoc.11.73
_journal_volume 11
_journal_year 2015
_chemical_formula_sum 'C12 H6 F6 O4 S4'
_chemical_formula_weight 456.41
_chemical_name_common o-(CF3)2-TTF-o-(CO2Me)
_chemical_name_systematic
;
4,5-bis(trifluoromethyl)-4',5'-bis(methoxycarbonyl)tetrathiafulvalene
;
_space_group_IT_number 14
_symmetry_cell_setting monoclinic
_symmetry_space_group_name_Hall '-P 2yab'
_symmetry_space_group_name_H-M 'P 1 21/a 1'
_atom_sites_solution_hydrogens geom
_atom_sites_solution_primary direct
_atom_sites_solution_secondary difmap
_audit_creation_method SHELXL-97
_cell_angle_alpha 90.00
_cell_angle_beta 97.834(13)
_cell_angle_gamma 90.00
_cell_formula_units_Z 4
_cell_length_a 7.4209(8)
_cell_length_b 17.0659(17)
_cell_length_c 13.5707(15)
_cell_measurement_reflns_used 8000
_cell_measurement_temperature 293(2)
_cell_measurement_theta_max 25.85
_cell_measurement_theta_min 1.85
_cell_volume 1702.6(3)
_computing_cell_refinement 'CELL, Stoe-IPDS'
_computing_data_collection 'EXPOSE, Stoe-IPDS'
_computing_data_reduction 'INTEGRATE, Stoe-IPDS'
_computing_structure_refinement 'SHELXL-97 (Sheldrick, 1997)'
_computing_structure_solution 'SHELXS-97 (Sheldrick, 1997)'
_diffrn_ambient_temperature 293(2)
_diffrn_detector_area_resol_mean 6.66
_diffrn_measured_fraction_theta_full 0.992
_diffrn_measured_fraction_theta_max 0.992
_diffrn_measurement_device_type 'STOE IPDS'
_diffrn_measurement_method 'Oscillation, phi incr. 1.4 deg'
_diffrn_radiation_monochromator graphite
_diffrn_radiation_source 'fine-focus sealed tube'
_diffrn_radiation_type MoK\a
_diffrn_radiation_wavelength 0.71073
_diffrn_reflns_av_R_equivalents 0.0639
_diffrn_reflns_av_sigmaI/netI 0.0535
_diffrn_reflns_limit_h_max 9
_diffrn_reflns_limit_h_min -9
_diffrn_reflns_limit_k_max 20
_diffrn_reflns_limit_k_min -20
_diffrn_reflns_limit_l_max 16
_diffrn_reflns_limit_l_min -16
_diffrn_reflns_number 12937
_diffrn_reflns_theta_full 25.86
_diffrn_reflns_theta_max 25.86
_diffrn_reflns_theta_min 1.93
_exptl_absorpt_coefficient_mu 0.636
_exptl_absorpt_correction_T_max 0.9013
_exptl_absorpt_correction_T_min 0.7816
_exptl_absorpt_correction_type gaussian
_exptl_absorpt_process_details
;
a grid of  8 x  8 x  8 =   512 sampling points was used
;
_exptl_crystal_colour red
_exptl_crystal_density_diffrn 1.781
_exptl_crystal_density_method 'not measured'
_exptl_crystal_description bulk
_exptl_crystal_F_000 912
_exptl_crystal_size_max 0.36
_exptl_crystal_size_mid 0.36
_exptl_crystal_size_min 0.16
_refine_diff_density_max 0.211
_refine_diff_density_min -0.166
_refine_diff_density_rms 0.044
_refine_ls_extinction_method none
_refine_ls_goodness_of_fit_ref 0.898
_refine_ls_hydrogen_treatment constr
_refine_ls_matrix_type full
_refine_ls_number_parameters 289
_refine_ls_number_reflns 3263
_refine_ls_number_restraints 0
_refine_ls_restrained_S_all 0.898
_refine_ls_R_factor_all 0.0612
_refine_ls_R_factor_gt 0.0320
_refine_ls_shift/su_max 0.001
_refine_ls_shift/su_mean 0.000
_refine_ls_structure_factor_coef Fsqd
_refine_ls_weighting_details 'calc w=1/[\s^2^(Fo^2^)+(0.0434P)^2^+0.0000P] where P=(Fo^2^+2Fc^2^)/3'
_refine_ls_weighting_scheme calc
_refine_ls_wR_factor_gt 0.0706
_refine_ls_wR_factor_ref 0.0783
_reflns_number_gt 2161
_reflns_number_total 3263
_reflns_threshold_expression >2sigma(I)
_cod_data_source_file 1860-5397-11-73-S2.cif
_cod_data_source_block 3bc
_cod_depositor_comments 'Adding full bibliography for 4030944--4030949.cif.'
_cod_original_sg_symbol_H-M P21/a
_cod_database_code 4030946
_exptl_absorpt_correction_t_ave 0.8597

loop_
_symmetry_equiv_pos_as_xyz
'x, y, z'
'-x+1/2, y+1/2, -z'
'-x, -y, -z'
'x-1/2, -y-1/2, z'

loop_
_atom_site_label
_atom_site_type_symbol
_atom_site_fract_x
_atom_site_fract_y
_atom_site_fract_z
_atom_site_U_iso_or_equiv
_atom_site_adp_type
_atom_site_occupancy
_atom_site_symmetry_multiplicity
_atom_site_calc_flag
_atom_site_refinement_flags
S1 S 0.78962(8) 0.84970(4) 0.57327(4) 0.05360(19) Uani 1 1 d .
S2 S 0.52343(8) 0.93762(4) 0.67401(4) 0.04925(18) Uani 1 1 d .
S3 S 0.22510(8) 0.92198(4) 0.47713(4) 0.05080(19) Uani 1 1 d .
S4 S 0.48771(8) 0.82752(4) 0.37998(4) 0.0546(2) Uani 1 1 d .
C1 C 0.5674(3) 0.88684(15) 0.56695(15) 0.0434(5) Uani 1 1 d .
C2 C 0.8376(3) 0.86146(14) 0.70161(15) 0.0416(5) Uani 1 1 d .
C3 C 0.7171(3) 0.90105(14) 0.74688(15) 0.0400(5) Uani 1 1 d .
C4 C 1.0112(4) 0.8239(2) 0.7490(2) 0.0587(7) Uani 1 1 d .
C5 C 0.7304(4) 0.91767(17) 0.85677(17) 0.0539(7) Uani 1 1 d .
C6 C 0.4423(3) 0.87963(15) 0.48567(15) 0.0428(6) Uani 1 1 d .
C7 C 0.1589(3) 0.89035(14) 0.35499(15) 0.0382(5) Uani 1 1 d .
C8 C 0.2763(3) 0.84722(13) 0.31138(15) 0.0379(5) Uani 1 1 d .
C9 C -0.0222(3) 0.91859(15) 0.30997(16) 0.0450(6) Uani 1 1 d .
C10 C -0.2335(3) 0.92750(18) 0.16457(19) 0.0625(7) Uani 1 1 d .
H10A H -0.2470 0.9105 0.0965 0.094 Uiso 1 1 calc R
H10B H -0.2373 0.9837 0.1669 0.094 Uiso 1 1 calc R
H10C H -0.3307 0.9064 0.1964 0.094 Uiso 1 1 calc R
C11 C 0.2424(3) 0.81311(15) 0.20865(16) 0.0416(5) Uani 1 1 d .
C12 C 0.2933(5) 0.8302(2) 0.04365(19) 0.0947(12) Uani 1 1 d .
H12A H 0.3520 0.8660 0.0038 0.142 Uiso 1 1 calc R
H12B H 0.1660 0.8274 0.0188 0.142 Uiso 1 1 calc R
H12C H 0.3467 0.7791 0.0407 0.142 Uiso 1 1 calc R
F1 F 1.1126(18) 0.8668(8) 0.8191(7) 0.078(2) Uani 0.58 1 d P
F2 F 0.9832(13) 0.7566(5) 0.7877(8) 0.085(2) Uani 0.58 1 d P
F3 F 1.1222(10) 0.8124(7) 0.6814(8) 0.084(3) Uani 0.58 1 d P
F4 F 0.7782(6) 0.8545(2) 0.9109(2) 0.0881(12) Uani 0.80 1 d P
F5 F 0.8558(8) 0.9708(3) 0.8866(4) 0.0875(15) Uani 0.80 1 d P
F6 F 0.5794(6) 0.9446(4) 0.8815(4) 0.100(2) Uani 0.80 1 d P
F'1 F 0.984(2) 0.7719(10) 0.8193(13) 0.154(8) Uani 0.42 1 d P
F'2 F 1.095(2) 0.7873(11) 0.6872(13) 0.137(7) Uani 0.42 1 d P
F'3 F 1.109(3) 0.8768(13) 0.7924(12) 0.123(6) Uani 0.42 1 d P
F'4 F 0.887(3) 0.9333(12) 0.9039(15) 0.093(7) Uani 0.20 1 d P
F'5 F 0.617(4) 0.9731(16) 0.8737(18) 0.130(12) Uani 0.20 1 d P
F'6 F 0.666(2) 0.8596(8) 0.9070(9) 0.074(4) Uani 0.20 1 d P
O1 O -0.1185(3) 0.95569(16) 0.35540(14) 0.0919(8) Uani 1 1 d .
O2 O -0.0608(2) 0.90017(11) 0.21575(11) 0.0572(5) Uani 1 1 d .
O3 O 0.1603(3) 0.75389(12) 0.18902(13) 0.0723(6) Uani 1 1 d .
O4 O 0.3162(2) 0.85732(11) 0.14603(11) 0.0569(5) Uani 1 1 d .

loop_
_atom_site_aniso_label
_atom_site_aniso_U_11
_atom_site_aniso_U_22
_atom_site_aniso_U_33
_atom_site_aniso_U_23
_atom_site_aniso_U_13
_atom_site_aniso_U_12
S1 0.0419(3) 0.0792(5) 0.0389(3) -0.0039(3) 0.0028(2) 0.0143(3)
S2 0.0439(3) 0.0681(5) 0.0346(3) -0.0036(3) 0.0011(2) 0.0125(3)
S3 0.0402(3) 0.0754(5) 0.0359(3) -0.0109(3) 0.0020(2) 0.0112(3)
S4 0.0444(3) 0.0778(5) 0.0396(3) -0.0125(3) -0.0017(2) 0.0176(3)
C1 0.0408(11) 0.0563(16) 0.0326(11) -0.0014(10) 0.0037(9) 0.0048(11)
C2 0.0421(12) 0.0406(14) 0.0399(12) 0.0027(10) -0.0027(9) 0.0011(10)
C3 0.0425(12) 0.0405(14) 0.0352(11) 0.0038(10) -0.0012(9) -0.0028(10)
C4 0.0497(15) 0.065(2) 0.0561(16) -0.0030(16) -0.0119(13) 0.0105(15)
C5 0.0618(16) 0.057(2) 0.0400(12) -0.0020(13) -0.0034(12) -0.0019(15)
C6 0.0383(11) 0.0549(16) 0.0350(11) -0.0003(10) 0.0042(9) 0.0043(10)
C7 0.0362(11) 0.0434(14) 0.0342(11) -0.0002(10) 0.0020(9) -0.0007(10)
C8 0.0377(11) 0.0398(14) 0.0349(10) 0.0004(10) 0.0005(9) 0.0004(9)
C9 0.0398(12) 0.0529(16) 0.0410(12) -0.0035(11) 0.0016(10) 0.0044(11)
C10 0.0479(14) 0.078(2) 0.0564(15) 0.0001(14) -0.0130(11) 0.0118(13)
C11 0.0404(11) 0.0453(16) 0.0384(12) -0.0028(11) 0.0022(9) 0.0060(11)
C12 0.102(2) 0.148(4) 0.0330(13) -0.0094(17) 0.0083(15) -0.010(2)
F1 0.068(4) 0.084(5) 0.068(3) -0.018(3) -0.039(2) 0.020(3)
F2 0.077(3) 0.051(3) 0.121(7) 0.036(3) -0.006(3) 0.013(2)
F3 0.0446(19) 0.136(7) 0.073(4) 0.010(4) 0.0102(19) 0.037(3)
F4 0.139(3) 0.080(2) 0.0416(12) 0.0169(12) -0.002(2) 0.015(3)
F5 0.105(4) 0.088(3) 0.065(3) -0.026(2) -0.005(2) -0.026(2)
F6 0.0716(17) 0.185(7) 0.0453(16) -0.009(3) 0.0111(13) 0.033(3)
F'1 0.130(7) 0.193(16) 0.127(11) 0.099(10) -0.022(6) 0.039(9)
F'2 0.151(11) 0.143(12) 0.101(9) -0.048(8) -0.040(7) 0.112(9)
F'3 0.070(5) 0.111(8) 0.162(14) -0.006(9) -0.073(8) 0.009(5)
F'4 0.055(6) 0.17(2) 0.047(7) -0.019(12) -0.011(5) -0.016(13)
F'5 0.24(3) 0.102(14) 0.042(8) -0.037(9) -0.010(12) 0.106(17)
F'6 0.112(9) 0.069(9) 0.044(5) -0.001(5) 0.024(7) -0.023(9)
O1 0.0648(12) 0.144(2) 0.0623(12) -0.0353(13) -0.0093(10) 0.0507(13)
O2 0.0427(9) 0.0836(14) 0.0418(9) -0.0097(9) -0.0067(7) 0.0133(8)
O3 0.0995(14) 0.0562(14) 0.0594(11) -0.0162(9) 0.0043(10) -0.0219(11)
O4 0.0592(10) 0.0759(13) 0.0351(8) -0.0003(8) 0.0050(7) -0.0077(9)

loop_
_atom_type_symbol
_atom_type_description
_atom_type_scat_dispersion_real
_atom_type_scat_dispersion_imag
_atom_type_scat_source
C C 0.0033 0.0016 'International Tables Vol C Tables 4.2.6.8 and 6.1.1.4'
H H 0.0000 0.0000 'International Tables Vol C Tables 4.2.6.8 and 6.1.1.4'
F F 0.0171 0.0103 'International Tables Vol C Tables 4.2.6.8 and 6.1.1.4'
O O 0.0106 0.0060 'International Tables Vol C Tables 4.2.6.8 and 6.1.1.4'
S S 0.1246 0.1234 'International Tables Vol C Tables 4.2.6.8 and 6.1.1.4'

loop_
_geom_angle_atom_site_label_1
_geom_angle_atom_site_label_2
_geom_angle_atom_site_label_3
_geom_angle
C2 S1 C1 93.99(10)
C3 S2 C1 93.47(11)
C7 S3 C6 94.14(10)
C8 S4 C6 94.55(10)
C6 C1 S1 122.99(17)
C6 C1 S2 122.40(17)
S1 C1 S2 114.57(11)
C3 C2 C4 127.4(2)
C3 C2 S1 117.41(16)
C4 C2 S1 115.18(18)
C2 C3 C5 126.3(2)
C2 C3 S2 118.14(16)
C5 C3 S2 115.52(18)
F'3 C4 F'2 111.1(12)
F'3 C4 F2 124.4(9)
F'2 C4 F2 87.1(10)
F'3 C4 F3 93.1(11)
F'2 C4 F3 21.5(12)
F2 C4 F3 107.4(7)
F'3 C4 F'1 106.1(11)
F'2 C4 F'1 106.1(11)
F2 C4 F'1 21.9(11)
F3 C4 F'1 124.2(9)
F'3 C4 F1 17.2(14)
F'2 C4 F1 117.2(10)
F2 C4 F1 107.6(8)
F3 C4 F1 103.2(8)
F'1 C4 F1 88.9(10)
F'3 C4 C2 107.6(9)
F'2 C4 C2 113.1(8)
F2 C4 C2 112.2(5)
F3 C4 C2 110.1(5)
F'1 C4 C2 112.6(8)
F1 C4 C2 115.8(5)
F'4 C5 F6 123.9(11)
F'4 C5 F'5 109.0(15)
F6 C5 F'5 25.7(15)
F'4 C5 F5 31.6(9)
F6 C5 F5 105.9(4)
F'5 C5 F5 83.8(13)
F'4 C5 F4 74.7(9)
F6 C5 F4 108.7(4)
F'5 C5 F4 128.4(13)
F5 C5 F4 105.3(3)
F'4 C5 F'6 105.5(10)
F6 C5 F'6 75.3(7)
F'5 C5 F'6 99.5(14)
F5 C5 F'6 129.9(6)
F4 C5 F'6 36.6(6)
F'4 C5 C3 117.7(10)
F6 C5 C3 112.3(3)
F'5 C5 C3 110.7(11)
F5 C5 C3 112.3(3)
F4 C5 C3 111.8(3)
F'6 C5 C3 112.8(6)
C1 C6 S3 122.73(17)
C1 C6 S4 121.75(17)
S3 C6 S4 115.52(11)
C8 C7 C9 127.32(19)
C8 C7 S3 118.22(15)
C9 C7 S3 114.40(16)
C7 C8 C11 125.96(18)
C7 C8 S4 117.54(15)
C11 C8 S4 116.49(15)
O1 C9 O2 124.6(2)
O1 C9 C7 122.4(2)
O2 C9 C7 113.0(2)
O3 C11 O4 126.1(2)
O3 C11 C8 123.6(2)
O4 C11 C8 110.3(2)
F'1 F2 C4 84(3)
F'1 F2 F'2 124(3)
C4 F2 F'2 46.0(7)
F'6 F4 C5 71.9(11)
F'6 F4 F'4 115.2(15)
C5 F4 F'4 51.3(7)
F'4 F5 C5 71(2)
F'4 F5 F'5 110(3)
C5 F5 F'5 47.7(9)
F'5 F6 C5 78(3)
F'5 F6 F'6 128(3)
C5 F6 F'6 53.3(5)
F2 F'1 C4 74(3)
C4 F'2 F2 46.9(6)
F5 F'4 C5 78(2)
F5 F'4 F4 130(3)
C5 F'4 F4 54.0(8)
F6 F'5 C5 76(3)
F6 F'5 F5 118(3)
C5 F'5 F5 48.5(9)
F4 F'6 C5 71.5(11)
F4 F'6 F6 118.4(15)
C5 F'6 F6 51.4(6)
C9 O2 C10 116.86(19)
C11 O4 C12 115.6(2)

loop_
_geom_bond_atom_site_label_1
_geom_bond_atom_site_label_2
_geom_bond_distance
S1 C2 1.741(2)
S1 C1 1.758(2)
S2 C3 1.745(2)
S2 C1 1.760(2)
S3 C7 1.749(2)
S3 C6 1.756(2)
S4 C8 1.744(2)
S4 C6 1.759(2)
C1 C6 1.348(3)
C2 C3 1.335(3)
C2 C4 1.503(3)
C3 C5 1.508(3)
C4 F'3 1.25(2)
C4 F'2 1.273(16)
C4 F2 1.291(9)
C4 F3 1.330(9)
C4 F'1 1.339(18)
C4 F1 1.346(13)
C5 F'4 1.28(2)
C5 F6 1.297(5)
C5 F'5 1.31(2)
C5 F5 1.323(7)
C5 F4 1.326(5)
C5 F'6 1.329(14)
C7 C8 1.339(3)
C7 C9 1.479(3)
C8 C11 1.500(3)
C9 O1 1.188(3)
C9 O2 1.310(3)
C10 O2 1.449(3)
C11 O3 1.192(3)
C11 O4 1.311(3)
C12 O4 1.452(3)
F2 F'1 0.50(3)
F2 F'2 1.767(19)
F4 F'6 0.833(12)
F4 F'4 1.58(2)
F5 F'4 0.71(2)
F5 F'5 1.76(3)
F6 F'5 0.58(3)
F6 F'6 1.605(16)
